data_7236295
loop_
_publ_author_name
'Chen, Dashu'
'Xing, Hongzhu'
'Wang, Chungang'
'Su, Zhongmin'

_publ_section_title
;
 Highly efficient visible-light-driven CO2 reduction to formate by a new
 anthracene-based zirconium MOF via dual catalytic routes
;
_journal_issue 7
_journal_name_full 'Journal of Materials Chemistry A'
_journal_page_first 2657
_journal_paper_doi 10.1039/C6TA00429F
_journal_volume 4
_journal_year 2016
_chemical_formula_sum 'C96 H42 O16 Zr3'
_chemical_formula_weight 1724.96
_space_group_IT_number 166
_space_group_name_Hall '-R 3 2"'
_space_group_name_H-M_alt 'R -3 m :H'
_symmetry_cell_setting trigonal
_symmetry_space_group_name_H-M 'R -3 m :H'
_atom_sites_solution_hydrogens geom
_atom_sites_solution_primary direct
_atom_sites_solution_secondary difmap
_audit_creation_method SHELXL-97
_audit_update_record
;
2015-07-14 deposited with the CCDC.
2016-01-29 downloaded from the CCDC.
;
_cell_angle_alpha 90.00
_cell_angle_beta 90.00
_cell_angle_gamma 120.00
_cell_formula_units_Z 12
_cell_length_a 28.1333(9)
_cell_length_b 28.1333(9)
_cell_length_c 69.411(5)
_cell_measurement_temperature 293(2)
_cell_volume 47577(4)
_computing_cell_refinement 'SMART (Bruker, 1997)'
_computing_data_collection 'SMART (Bruker, 1997)'
_computing_data_reduction 'SAINT (Bruker, 1999)'
_computing_molecular_graphics 'SHELXTL-PLUS (Sheldrick, 1990)'
_computing_publication_material SHELXL-97
_computing_structure_refinement 'SHELXL-97 (Sheldrick, 1997)'
_computing_structure_solution 'SHELXS-97 (Sheldrick, 1990)'
_diffrn_ambient_temperature 293(2)
_diffrn_measured_fraction_theta_full 0.999
_diffrn_measured_fraction_theta_max 0.999
_diffrn_measurement_device_type 'Bruker APEX CCD'
_diffrn_measurement_method '\w scans'
_diffrn_radiation_monochromator graphite
_diffrn_radiation_source 'fine-focus sealed tube'
_diffrn_radiation_type MoK\a
_diffrn_radiation_wavelength 0.71073
_diffrn_reflns_av_R_equivalents 0.1692
_diffrn_reflns_av_sigmaI/netI 0.1105
_diffrn_reflns_limit_h_max 32
_diffrn_reflns_limit_h_min -33
_diffrn_reflns_limit_k_max 33
_diffrn_reflns_limit_k_min -32
_diffrn_reflns_limit_l_max 61
_diffrn_reflns_limit_l_min -82
_diffrn_reflns_number 93681
_diffrn_reflns_theta_full 25.09
_diffrn_reflns_theta_max 25.09
_diffrn_reflns_theta_min 0.88
_exptl_absorpt_coefficient_mu 0.229
_exptl_absorpt_correction_T_max 0.956
_exptl_absorpt_correction_T_min 0.956
_exptl_absorpt_correction_type multi-scan
_exptl_absorpt_process_details 'SADABS (Sheldrick, 1996)'
_exptl_crystal_colour orange
_exptl_crystal_density_diffrn 0.722
_exptl_crystal_density_method 'not measured'
_exptl_crystal_description cubic
_exptl_crystal_F_000 10392
_exptl_crystal_size_max 0.2
_exptl_crystal_size_mid 0.2
_exptl_crystal_size_min 0.2
_refine_diff_density_max 0.480
_refine_diff_density_min -0.679
_refine_diff_density_rms 0.090
_refine_ls_extinction_method none
_refine_ls_goodness_of_fit_ref 0.927
_refine_ls_hydrogen_treatment mixed
_refine_ls_matrix_type full
_refine_ls_number_parameters 375
_refine_ls_number_reflns 10047
_refine_ls_number_restraints 0
_refine_ls_restrained_S_all 0.927
_refine_ls_R_factor_all 0.1125
_refine_ls_R_factor_gt 0.0488
_refine_ls_shift/su_max 0.030
_refine_ls_shift/su_mean 0.003
_refine_ls_structure_factor_coef Fsqd
_refine_ls_weighting_details 'calc w=1/[\s^2^(Fo^2^)+(0.0642P)^2^+0.0000P] where P=(Fo^2^+2Fc^2^)/3'
_refine_ls_weighting_scheme calc
_refine_ls_wR_factor_gt 0.1289
_refine_ls_wR_factor_ref 0.1429
_reflns_number_gt 5553
_reflns_number_total 10047
_reflns_threshold_expression >2sigma(I)
_cod_data_source_file c6ta00429f2.cif
_cod_data_source_block NNU-28
_cod_original_sg_symbol_H-M 'R -3 m'
_cod_database_code 7236295

loop_
_symmetry_equiv_pos_as_xyz
'x, y, z'
'-y, x-y, z'
'-x+y, -x, z'
'y, x, -z'
'x-y, -y, -z'
'-x, -x+y, -z'
'x+2/3, y+1/3, z+1/3'
'-y+2/3, x-y+1/3, z+1/3'
'-x+y+2/3, -x+1/3, z+1/3'
'y+2/3, x+1/3, -z+1/3'
'x-y+2/3, -y+1/3, -z+1/3'
'-x+2/3, -x+y+1/3, -z+1/3'
'x+1/3, y+2/3, z+2/3'
'-y+1/3, x-y+2/3, z+2/3'
'-x+y+1/3, -x+2/3, z+2/3'
'y+1/3, x+2/3, -z+2/3'
'x-y+1/3, -y+2/3, -z+2/3'
'-x+1/3, -x+y+2/3, -z+2/3'
'-x, -y, -z'
'y, -x+y, -z'
'x-y, x, -z'
'-y, -x, z'
'-x+y, y, z'
'x, x-y, z'
'-x+2/3, -y+1/3, -z+1/3'
'y+2/3, -x+y+1/3, -z+1/3'
'x-y+2/3, x+1/3, -z+1/3'
'-y+2/3, -x+1/3, z+1/3'
'-x+y+2/3, y+1/3, z+1/3'
'x+2/3, x-y+1/3, z+1/3'
'-x+1/3, -y+2/3, -z+2/3'
'y+1/3, -x+y+2/3, -z+2/3'
'x-y+1/3, x+2/3, -z+2/3'
'-y+1/3, -x+2/3, z+2/3'
'-x+y+1/3, y+2/3, z+2/3'
'x+1/3, x-y+2/3, z+2/3'

loop_
_atom_site_label
_atom_site_type_symbol
_atom_site_fract_x
_atom_site_fract_y
_atom_site_fract_z
_atom_site_U_iso_or_equiv
_atom_site_adp_type
_atom_site_occupancy
_atom_site_symmetry_multiplicity
_atom_site_calc_flag
_atom_site_refinement_flags
Zr1 Zr 0.708160(10) 0.291840(10) 0.136153(7) 0.01881(15) Uani 1 2 d S
Zr2 Zr 0.625142(10) 0.25028(2) 0.095050(7) 0.01763(15) Uani 1 2 d S
O1 O 0.54339(11) 0.17956(10) 0.10313(4) 0.0326(7) Uani 1 1 d .
O2 O 0.51633(10) 0.20740(10) 0.12965(4) 0.0322(7) Uani 1 1 d .
O3 O 0.71358(6) 0.28642(6) 0.10366(5) 0.0185(8) Uani 1 2 d S
O4 O 0.6667 0.3333 0.08924(8) 0.0108(13) Uani 1 6 d S
O5 O 0.63164(6) 0.26328(13) 0.12423(5) 0.0153(8) Uani 1 2 d S
O6 O 0.6667 0.3333 0.15047(9) 0.0215(15) Uani 1 6 d S
O7 O 0.66021(13) 0.23855(12) 0.16071(4) 0.0438(8) Uani 1 1 d .
O8 O 0.66966(12) 0.24588(13) 0.06934(4) 0.0436(8) Uani 1 1 d .
C1 C 0.51204(16) 0.17167(17) 0.11728(7) 0.0323(10) Uani 1 1 d .
C2 C 0.46434(17) 0.11451(17) 0.11985(7) 0.0380(11) Uani 1 1 d .
C3 C 0.42653(19) 0.1035(2) 0.13385(8) 0.0595(15) Uani 1 1 d .
H3A H 0.4303 0.1319 0.1418 0.071 Uiso 1 1 calc R
C4 C 0.3818(2) 0.0505(2) 0.13672(9) 0.0750(19) Uani 1 1 d .
H4A H 0.3564 0.0438 0.1464 0.090 Uiso 1 1 calc R
C5 C 0.3762(2) 0.0087(2) 0.12510(10) 0.0701(18) Uani 1 1 d .
C6 C 0.4172(3) 0.0191(2) 0.11172(10) 0.091(2) Uani 1 1 d .
H6A H 0.4158 -0.0098 0.1048 0.109 Uiso 1 1 calc R
C7 C 0.4602(2) 0.0724(2) 0.10864(9) 0.0673(17) Uani 1 1 d .
H7A H 0.4860 0.0793 0.0991 0.081 Uiso 1 1 calc R
C8 C 0.3320(2) -0.0466(2) 0.12684(10) 0.084(2) Uani 1 1 d .
C9 C 0.2924(2) -0.0911(2) 0.12883(10) 0.084(2) Uani 1 1 d .
C10 C 0.2434(2) -0.1437(2) 0.13009(10) 0.0759(19) Uani 1 1 d .
C11 C 0.2047(2) -0.1528(2) 0.14373(10) 0.0751(18) Uani 1 1 d .
C12 C 0.2118(3) -0.1139(3) 0.15805(11) 0.099(2) Uani 1 1 d .
H12A H 0.2441 -0.0801 0.1578 0.119 Uiso 1 1 calc R
C13 C 0.1754(3) -0.1227(3) 0.17172(12) 0.108(3) Uani 1 1 d .
C14 C 0.2362(2) -0.1846(2) 0.11644(10) 0.082(2) Uani 1 1 d .
C15 C 0.2769(3) -0.1777(3) 0.10186(12) 0.121(3) Uani 1 1 d .
H15A H 0.3101 -0.1448 0.1016 0.145 Uiso 1 1 calc R
C16 C 0.2687(3) -0.2163(3) 0.08884(14) 0.135(3) Uani 1 1 d .
C17 C 0.71742(14) 0.28258(14) 0.06190(11) 0.055(2) Uani 1 2 d S
C18 C 0.73175(16) 0.26825(16) 0.04296(12) 0.065(2) Uani 1 2 d S
C19 C 0.6936(3) 0.2195(3) 0.03407(11) 0.121(3) Uani 1 1 d .
H19A H 0.6594 0.1963 0.0395 0.145 Uiso 1 1 calc R
C20 C 0.7099(4) 0.2074(3) 0.01622(13) 0.151(4) Uani 1 1 d .
H20A H 0.6859 0.1749 0.0099 0.181 Uiso 1 1 calc R
C21 C 0.7588(3) 0.2412(3) 0.0082(2) 0.134(5) Uani 1 2 d S
C22 C 0.7732(3) 0.2268(3) -0.0109(2) 0.148(5) Uani 1 2 d S
C23 C 0.7850(3) 0.2150(3) -0.0248(2) 0.179(7) Uani 1 2 d S
C24 C 0.8012(3) 0.1988(3) -0.04284(18) 0.130(5) Uani 1 2 d S
C25 C 0.8518(5) 0.2355(5) -0.05017(15) 0.143(4) Uani 1 1 d .
C26 C 0.8865(6) 0.2899(6) -0.0431(2) 0.196(6) Uani 1 1 d .
H26A H 0.8754 0.3016 -0.0323 0.235 Uiso 1 1 calc R
C27 C 0.9324(7) 0.3228(7) -0.0511(2) 0.241(8) Uani 1 1 d .
H27A H 0.9534 0.3583 -0.0464 0.290 Uiso 1 1 calc R
C28 C 0.9514(6) 0.3054(6) -0.0670(3) 0.226(7) Uani 1 1 d .
H28A H 0.9862 0.3291 -0.0719 0.272 Uiso 1 1 calc R
C29 C 0.9215(5) 0.2567(6) -0.0754(2) 0.183(5) Uani 1 1 d .
H29A H 0.9351 0.2485 -0.0864 0.220 Uiso 1 1 calc R
C30 C 0.8695(5) 0.2168(5) -0.06810(15) 0.146(4) Uani 1 1 d .
C31 C 0.8338(3) 0.1662(3) -0.07514(19) 0.122(4) Uani 1 2 d S
C32 C 0.8525(3) 0.1475(3) -0.09229(18) 0.159(6) Uani 1 2 d S
C33 C 0.8664(3) 0.1336(3) -0.1048(2) 0.161(6) Uani 1 2 d S
C34 C 0.8864(2) 0.1136(2) -0.12035(17) 0.104(3) Uani 1 2 d S
C35 C 0.9387(3) 0.1468(3) -0.12766(12) 0.131(3) Uani 1 1 d .
H35A H 0.9611 0.1817 -0.1226 0.157 Uiso 1 1 calc R
C36 C 0.9579(3) 0.1267(3) -0.14309(10) 0.102(2) Uani 1 1 d .
H36A H 0.9930 0.1488 -0.1480 0.122 Uiso 1 1 calc R
C37 C 0.61133(14) 0.2227(3) 0.16661(10) 0.0447(18) Uani 1 2 d S
C38 C 0.59164(15) 0.1833(3) 0.18274(11) 0.059(2) Uani 1 2 d S

loop_
_atom_site_aniso_label
_atom_site_aniso_U_11
_atom_site_aniso_U_22
_atom_site_aniso_U_33
_atom_site_aniso_U_23
_atom_site_aniso_U_13
_atom_site_aniso_U_12
Zr1 0.0201(2) 0.0201(2) 0.0178(3) 0.00122(12) -0.00122(12) 0.0112(2)
Zr2 0.0184(2) 0.0156(3) 0.0180(3) -0.0020(2) -0.00099(12) 0.00779(14)
O1 0.0237(15) 0.0244(16) 0.042(2) -0.0049(14) -0.0009(15) 0.0065(13)
O2 0.0277(16) 0.0239(16) 0.0363(19) 0.0014(14) 0.0003(14) 0.0064(13)
O3 0.0180(13) 0.0180(13) 0.020(2) -0.0014(8) 0.0014(8) 0.0090(16)
O4 0.0109(18) 0.0109(18) 0.011(3) 0.000 0.000 0.0054(9)
O5 0.0156(13) 0.0199(19) 0.0118(18) 0.0030(15) 0.0015(8) 0.0100(9)
O6 0.025(2) 0.025(2) 0.015(4) 0.000 0.000 0.0123(11)
O7 0.055(2) 0.0430(19) 0.0318(19) 0.0079(16) 0.0048(17) 0.0236(18)
O8 0.050(2) 0.055(2) 0.035(2) -0.0072(17) 0.0029(17) 0.0330(17)
C1 0.027(2) 0.030(2) 0.036(3) 0.002(2) -0.006(2) 0.0110(19)
C2 0.028(2) 0.027(2) 0.047(3) 0.004(2) 0.000(2) 0.005(2)
C3 0.048(3) 0.040(3) 0.074(4) 0.002(3) 0.019(3) 0.010(3)
C4 0.059(4) 0.054(4) 0.089(5) -0.001(4) 0.016(4) 0.011(3)
C5 0.045(4) 0.053(4) 0.087(5) 0.005(4) 0.004(3) 0.005(3)
C6 0.081(5) 0.051(4) 0.106(6) -0.016(4) 0.019(4) 0.008(4)
C7 0.054(3) 0.049(3) 0.078(5) -0.002(3) 0.011(3) 0.010(3)
C8 0.060(4) 0.061(4) 0.097(6) -0.001(4) 0.002(4) 0.005(3)
C9 0.058(4) 0.062(4) 0.102(6) 0.008(4) 0.003(4) 0.008(3)
C10 0.052(4) 0.055(4) 0.090(5) 0.004(4) 0.005(4) 0.003(3)
C11 0.059(4) 0.059(4) 0.082(5) -0.002(3) -0.001(4) 0.010(3)
C12 0.101(6) 0.068(5) 0.102(6) -0.005(5) 0.000(5) 0.024(4)
C13 0.098(5) 0.096(5) 0.116(7) -0.006(5) 0.009(5) 0.039(5)
C14 0.062(4) 0.063(4) 0.093(5) 0.005(4) 0.016(4) 0.009(3)
C15 0.094(6) 0.108(7) 0.135(8) -0.008(6) 0.031(6) 0.032(5)
C16 0.124(7) 0.119(7) 0.148(8) -0.023(6) 0.021(6) 0.049(6)
C17 0.067(4) 0.067(4) 0.046(5) -0.0013(19) 0.0013(19) 0.046(5)
C18 0.078(4) 0.078(4) 0.047(5) -0.008(2) 0.008(2) 0.044(5)
C19 0.117(6) 0.106(6) 0.096(6) -0.044(5) 0.021(5) 0.023(5)
C20 0.163(9) 0.116(7) 0.112(8) -0.039(6) 0.031(7) 0.024(7)
C21 0.118(7) 0.118(7) 0.128(12) -0.039(5) 0.039(5) 0.031(9)
C22 0.170(10) 0.170(10) 0.115(11) -0.041(5) 0.041(5) 0.092(10)
C23 0.222(13) 0.222(13) 0.108(12) -0.042(6) 0.042(6) 0.122(14)
C24 0.152(9) 0.152(9) 0.084(9) -0.030(4) 0.030(4) 0.074(11)
C25 0.170(10) 0.161(11) 0.112(8) -0.018(7) 0.035(7) 0.095(9)
C26 0.223(15) 0.147(12) 0.176(14) -0.026(10) 0.035(11) 0.061(11)
C27 0.234(18) 0.220(18) 0.214(18) -0.021(13) 0.086(14) 0.072(14)
C28 0.180(14) 0.174(14) 0.26(2) -0.011(14) 0.052(14) 0.040(11)
C29 0.144(11) 0.203(14) 0.191(14) 0.005(12) 0.041(10) 0.077(11)
C30 0.154(11) 0.160(10) 0.122(9) -0.021(8) 0.027(8) 0.076(9)
C31 0.144(10) 0.144(10) 0.097(10) -0.017(4) 0.017(4) 0.085(11)
C32 0.230(13) 0.230(13) 0.078(9) -0.026(4) 0.026(4) 0.161(14)
C33 0.217(12) 0.217(12) 0.104(11) -0.039(5) 0.039(5) 0.148(13)
C34 0.117(7) 0.117(7) 0.090(9) -0.013(3) 0.013(3) 0.066(8)
C35 0.113(7) 0.131(7) 0.125(8) -0.044(6) 0.029(6) 0.042(6)
C36 0.099(5) 0.102(5) 0.092(6) -0.038(5) 0.016(4) 0.042(5)
C37 0.055(4) 0.042(4) 0.033(4) 0.009(3) 0.0046(17) 0.021(2)
C38 0.072(4) 0.050(5) 0.047(5) 0.011(4) 0.006(2) 0.025(2)

loop_
_atom_type_symbol
_atom_type_description
_atom_type_scat_dispersion_real
_atom_type_scat_dispersion_imag
_atom_type_scat_source
C C 0.0033 0.0016 'International Tables Vol C Tables 4.2.6.8 and 6.1.1.4'
H H 0.0000 0.0000 'International Tables Vol C Tables 4.2.6.8 and 6.1.1.4'
O O 0.0106 0.0060 'International Tables Vol C Tables 4.2.6.8 and 6.1.1.4'
Zr Zr -2.9673 0.5597 'International Tables Vol C Tables 4.2.6.8 and 6.1.1.4'

loop_
_geom_angle_atom_site_label_1
_geom_angle_atom_site_label_2
_geom_angle_atom_site_label_3
_geom_angle
_geom_angle_site_symmetry_1
_geom_angle_site_symmetry_3
O5 Zr1 O5 91.82(17) 2_655 .
O5 Zr1 O2 143.08(11) 2_655 23_655
O5 Zr1 O2 82.88(11) . 23_655
O5 Zr1 O2 82.88(11) 2_655 2_655
O5 Zr1 O2 143.08(11) . 2_655
O2 Zr1 O2 80.00(14) 23_655 2_655
O5 Zr1 O7 83.20(12) 2_655 22_665
O5 Zr1 O7 143.22(11) . 22_665
O2 Zr1 O7 121.59(11) 23_655 22_665
O2 Zr1 O7 72.60(10) 2_655 22_665
O5 Zr1 O7 143.22(11) 2_655 .
O5 Zr1 O7 83.20(12) . .
O2 Zr1 O7 72.60(10) 23_655 .
O2 Zr1 O7 121.59(11) 2_655 .
O7 Zr1 O7 79.59(16) 22_665 .
O5 Zr1 O6 70.59(12) 2_655 .
O5 Zr1 O6 70.59(12) . .
O2 Zr1 O6 138.80(8) 23_655 .
O2 Zr1 O6 138.80(8) 2_655 .
O7 Zr1 O6 73.42(13) 22_665 .
O7 Zr1 O6 73.42(13) . .
O5 Zr1 O3 70.53(10) 2_655 .
O5 Zr1 O3 70.53(10) . .
O2 Zr1 O3 73.29(9) 23_655 .
O2 Zr1 O3 73.29(9) 2_655 .
O7 Zr1 O3 138.95(8) 22_665 .
O7 Zr1 O3 138.95(8) . .
O6 Zr1 O3 122.84(16) . .
O5 Zr1 Zr2 82.41(9) 2_655 .
O5 Zr1 Zr2 31.58(8) . .
O2 Zr1 Zr2 74.07(7) 23_655 .
O2 Zr1 Zr2 111.70(7) 2_655 .
O7 Zr1 Zr2 164.28(8) 22_665 .
O7 Zr1 Zr2 108.73(8) . .
O6 Zr1 Zr2 95.77(12) . .
O3 Zr1 Zr2 39.04(5) . .
O5 Zr1 Zr2 31.58(8) 2_655 2_655
O5 Zr1 Zr2 82.41(9) . 2_655
O2 Zr1 Zr2 111.70(7) 23_655 2_655
O2 Zr1 Zr2 74.07(7) 2_655 2_655
O7 Zr1 Zr2 108.73(8) 22_665 2_655
O7 Zr1 Zr2 164.28(8) . 2_655
O6 Zr1 Zr2 95.77(12) . 2_655
O3 Zr1 Zr2 39.04(5) . 2_655
Zr2 Zr1 Zr2 60.141(18) . 2_655
O5 Zr1 Zr1 31.69(8) 2_655 2_655
O5 Zr1 Zr1 82.38(8) . 2_655
O2 Zr1 Zr1 163.96(7) 23_655 2_655
O2 Zr1 Zr1 108.56(7) 2_655 2_655
O7 Zr1 Zr1 74.37(8) 22_665 2_655
O7 Zr1 Zr1 111.76(8) . 2_655
O6 Zr1 Zr1 38.99(8) . 2_655
O3 Zr1 Zr1 95.78(7) . 2_655
Zr2 Zr1 Zr1 90.022(11) . 2_655
Zr2 Zr1 Zr1 59.955(9) 2_655 2_655
O5 Zr1 Zr1 82.38(8) 2_655 3_665
O5 Zr1 Zr1 31.69(8) . 3_665
O2 Zr1 Zr1 108.56(7) 23_655 3_665
O2 Zr1 Zr1 163.96(7) 2_655 3_665
O7 Zr1 Zr1 111.76(8) 22_665 3_665
O7 Zr1 Zr1 74.37(8) . 3_665
O6 Zr1 Zr1 38.99(8) . 3_665
O3 Zr1 Zr1 95.78(7) . 3_665
Zr2 Zr1 Zr1 59.955(9) . 3_665
Zr2 Zr1 Zr1 90.022(11) 2_655 3_665
Zr1 Zr1 Zr1 60.0 2_655 3_665
O5 Zr2 O4 92.38(17) . .
O5 Zr2 O8 143.32(8) . .
O4 Zr2 O8 83.70(14) . .
O5 Zr2 O8 143.32(8) . 23_655
O4 Zr2 O8 83.70(14) . 23_655
O8 Zr2 O8 72.65(15) . 23_655
O5 Zr2 O1 82.59(10) . .
O4 Zr2 O1 143.69(7) . .
O8 Zr2 O1 120.72(11) . .
O8 Zr2 O1 79.54(11) 23_655 .
O5 Zr2 O1 82.59(10) . 23_655
O4 Zr2 O1 143.69(7) . 23_655
O8 Zr2 O1 79.54(11) . 23_655
O8 Zr2 O1 120.72(11) 23_655 23_655
O1 Zr2 O1 71.53(14) . 23_655
O5 Zr2 O3 71.14(9) . 3_665
O4 Zr2 O3 70.59(8) . 3_665
O8 Zr2 O3 138.98(11) . 3_665
O8 Zr2 O3 73.20(11) 23_655 3_665
O1 Zr2 O3 73.78(9) . 3_665
O1 Zr2 O3 138.62(10) 23_655 3_665
O5 Zr2 O3 71.14(9) . .
O4 Zr2 O3 70.59(8) . .
O8 Zr2 O3 73.20(11) . .
O8 Zr2 O3 138.98(11) 23_655 .
O1 Zr2 O3 138.62(10) . .
O1 Zr2 O3 73.78(9) 23_655 .
O3 Zr2 O3 123.48(15) 3_665 .
O5 Zr2 Zr1 31.71(3) . 3_665
O4 Zr2 Zr1 82.84(13) . 3_665
O8 Zr2 Zr1 165.16(8) . 3_665
O8 Zr2 Zr1 111.93(8) 23_655 3_665
O1 Zr2 Zr1 74.09(7) . 3_665
O1 Zr2 Zr1 108.12(8) 23_655 3_665
O3 Zr2 Zr1 39.53(9) 3_665 3_665
O3 Zr2 Zr1 96.36(9) . 3_665
O5 Zr2 Zr1 31.71(3) . .
O4 Zr2 Zr1 82.84(13) . .
O8 Zr2 Zr1 111.93(8) . .
O8 Zr2 Zr1 165.16(8) 23_655 .
O1 Zr2 Zr1 108.12(8) . .
O1 Zr2 Zr1 74.09(7) 23_655 .
O3 Zr2 Zr1 96.36(9) 3_665 .
O3 Zr2 Zr1 39.53(9) . .
Zr1 Zr2 Zr1 60.090(19) 3_665 .
O5 Zr2 Zr2 82.31(7) . 2_655
O4 Zr2 Zr2 31.86(5) . 2_655
O8 Zr2 Zr2 75.27(8) . 2_655
O8 Zr2 Zr2 109.76(8) 23_655 2_655
O1 Zr2 Zr2 163.83(8) . 2_655
O1 Zr2 Zr2 112.09(7) 23_655 2_655
O3 Zr2 Zr2 95.80(7) 3_665 2_655
O3 Zr2 Zr2 38.77(6) . 2_655
Zr1 Zr2 Zr2 89.978(11) 3_665 2_655
Zr1 Zr2 Zr2 59.930(9) . 2_655
O5 Zr2 Zr2 82.31(7) . 3_665
O4 Zr2 Zr2 31.86(5) . 3_665
O8 Zr2 Zr2 109.76(8) . 3_665
O8 Zr2 Zr2 75.27(8) 23_655 3_665
O1 Zr2 Zr2 112.09(7) . 3_665
O1 Zr2 Zr2 163.83(8) 23_655 3_665
O3 Zr2 Zr2 38.77(7) 3_665 3_665
O3 Zr2 Zr2 95.80(7) . 3_665
Zr1 Zr2 Zr2 59.930(9) 3_665 3_665
Zr1 Zr2 Zr2 89.978(11) . 3_665
Zr2 Zr2 Zr2 60.0 2_655 3_665
C1 O1 Zr2 132.0(3) . .
C1 O2 Zr1 132.1(3) . 3_665
Zr2 O3 Zr2 102.47(13) 2_655 .
Zr2 O3 Zr1 101.43(10) 2_655 .
Zr2 O3 Zr1 101.43(10) . .
Zr2 O4 Zr2 116.28(10) 2_655 .
Zr2 O4 Zr2 116.28(10) 2_655 3_665
Zr2 O4 Zr2 116.28(10) . 3_665
Zr2 O5 Zr1 116.71(9) . 3_665
Zr2 O5 Zr1 116.71(9) . .
Zr1 O5 Zr1 116.62(15) 3_665 .
Zr1 O6 Zr1 102.02(17) . 3_665
Zr1 O6 Zr1 102.02(17) . 2_655
Zr1 O6 Zr1 102.02(17) 3_665 2_655
C37 O7 Zr1 131.5(4) . .
C17 O8 Zr2 130.7(4) . .
O1 C1 O2 126.8(4) . .
O1 C1 C2 116.8(4) . .
O2 C1 C2 116.3(4) . .
C3 C2 C7 119.4(4) . .
C3 C2 C1 120.5(4) . .
C7 C2 C1 120.1(4) . .
C2 C3 C4 121.8(5) . .
C5 C4 C3 119.1(6) . .
C4 C5 C6 119.0(5) . .
C4 C5 C8 123.2(6) . .
C6 C5 C8 117.6(6) . .
C7 C6 C5 120.7(6) . .
C2 C7 C6 119.6(5) . .
C9 C8 C5 174.8(8) . .
C8 C9 C10 176.0(8) . .
C11 C10 C14 122.0(5) . .
C11 C10 C9 120.1(6) . .
C14 C10 C9 117.8(6) . .
C10 C11 C12 123.3(6) . .
C10 C11 C11 119.5(4) . 22
C12 C11 C11 117.2(4) . 22
C13 C12 C11 124.0(7) . .
C12 C13 C13 118.7(5) . 22
C10 C14 C14 118.3(3) . 22
C10 C14 C15 124.5(6) . .
C14 C14 C15 117.2(4) 22 .
C16 C15 C14 123.5(8) . .
C15 C16 C16 119.4(5) . 22
O8 C17 O8 127.7(7) 22_665 .
O8 C17 C18 116.1(3) 22_665 .
O8 C17 C18 116.1(3) . .
C19 C18 C19 122.7(9) 22_665 .
C19 C18 C17 118.5(4) 22_665 .
C19 C18 C17 118.5(4) . .
C18 C19 C20 116.1(8) . .
C21 C20 C19 122.2(9) . .
C20 C21 C20 120.3(12) 22_665 .
C20 C21 C22 119.7(6) 22_665 .
C20 C21 C22 119.7(6) . .
C23 C22 C21 177(2) . .
C22 C23 C24 179(2) . .
C25 C24 C25 127.1(14) . 22_665
C25 C24 C23 116.4(7) . .
C25 C24 C23 116.4(7) 22_665 .
C24 C25 C26 125.0(12) . .
C24 C25 C30 115.9(12) . .
C26 C25 C30 119.0(10) . .
C27 C26 C25 121.7(15) . .
C26 C27 C28 120.5(18) . .
C29 C28 C27 123.0(17) . .
C28 C29 C30 121.7(14) . .
C31 C30 C29 129.0(12) . .
C31 C30 C25 117.1(12) . .
C29 C30 C25 113.9(10) . .
C30 C31 C30 126.8(15) 22_665 .
C30 C31 C32 116.6(7) 22_665 .
C30 C31 C32 116.6(7) . .
C33 C32 C31 179.5(19) . .
C32 C33 C34 175.8(18) . .
C35 C34 C35 120.4(11) . 22_665
C35 C34 C33 119.8(5) . .
C35 C34 C33 119.8(5) 22_665 .
C34 C35 C36 119.3(8) . .
C38 C36 C35 120.6(7) 15_654 .
O7 C37 O7 127.9(6) . 23_655
O7 C37 C38 116.0(3) . .
O7 C37 C38 116.0(3) 23_655 .
C36 C38 C36 119.6(8) 30_445 8_545
C36 C38 C37 120.2(4) 30_445 .
C36 C38 C37 120.2(4) 8_545 .

loop_
_geom_bond_atom_site_label_1
_geom_bond_atom_site_label_2
_geom_bond_distance
_geom_bond_site_symmetry_2
Zr1 O5 2.0579(17) 2_655
Zr1 O5 2.0579(17) .
Zr1 O2 2.222(3) 23_655
Zr1 O2 2.222(3) 2_655
Zr1 O7 2.225(3) 22_665
Zr1 O7 2.225(3) .
Zr1 O6 2.253(3) .
Zr1 O3 2.271(3) .
Zr1 Zr2 3.4972(6) .
Zr1 Zr2 3.4972(6) 2_655
Zr1 Zr1 3.5020(9) 2_655
Zr1 Zr1 3.5020(9) 3_665
Zr2 O5 2.050(3) .
Zr2 O4 2.0632(12) .
Zr2 O8 2.219(3) .
Zr2 O8 2.219(3) 23_655
Zr2 O1 2.233(3) .
Zr2 O1 2.233(3) 23_655
Zr2 O3 2.247(2) 3_665
Zr2 O3 2.247(2) .
Zr2 Zr1 3.4972(6) 3_665
Zr2 Zr2 3.5047(9) 2_655
Zr2 Zr2 3.5047(9) 3_665
O1 C1 1.263(5) .
O2 C1 1.281(5) .
O2 Zr1 2.222(3) 3_665
O3 Zr2 2.247(2) 2_655
O4 Zr2 2.0632(12) 2_655
O4 Zr2 2.0632(12) 3_665
O5 Zr1 2.0579(17) 3_665
O6 Zr1 2.253(3) 3_665
O6 Zr1 2.253(3) 2_655
O7 C37 1.282(4) .
O8 C17 1.323(4) .
C1 C2 1.504(5) .
C2 C3 1.357(6) .
C2 C7 1.374(6) .
C3 C4 1.404(6) .
C4 C5 1.368(7) .
C5 C6 1.393(8) .
C5 C8 1.431(7) .
C6 C7 1.394(7) .
C8 C9 1.197(7) .
C9 C10 1.434(7) .
C10 C11 1.367(8) .
C10 C14 1.426(8) .
C11 C12 1.417(8) .
C11 C11 1.459(10) 22
C12 C13 1.327(9) .
C13 C13 1.481(13) 22
C14 C14 1.452(10) 22
C14 C15 1.466(9) .
C15 C16 1.341(9) .
C16 C16 1.476(15) 22
C17 O8 1.323(4) 22_665
C17 C18 1.488(10) .
C18 C19 1.394(7) 22_665
C18 C19 1.394(7) .
C19 C20 1.421(10) .
C20 C21 1.341(9) .
C21 C20 1.341(9) 22_665
C21 C22 1.503(15) .
C22 C23 1.118(14) .
C23 C24 1.483(16) .
C24 C25 1.372(11) .
C24 C25 1.372(11) 22_665
C25 C26 1.429(13) .
C25 C30 1.528(12) .
C26 C27 1.279(14) .
C27 C28 1.421(17) .
C28 C29 1.332(14) .
C29 C30 1.420(13) .
C30 C31 1.358(11) .
C31 C30 1.358(11) 22_665
C31 C32 1.499(15) .
C32 C33 1.103(14) .
C33 C34 1.453(14) .
C34 C35 1.385(8) .
C34 C35 1.385(8) 22_665
C35 C36 1.438(9) .
C36 C38 1.377(7) 15_654
C37 O7 1.282(4) 23_655
C37 C38 1.474(9) .
C38 C36 1.377(7) 30_445
C38 C36 1.377(7) 8_545
